data_4306261
loop_
_publ_author_name
'Victor I. Ovcharenko'
'Galina V. Romanenko'
'Ksenia Yu. Maryunina'
'Artem S. Bogomyakov'
'Elena V. Gorelik'

_publ_section_title
;
Thermally Induced Magnetic Anomalies in Solvates of the
Bis(hexafluoroacetylacetonate)copper(II) Complex with Pyrazolyl-Substituted
Nitronyl Nitroxide
;
_journal_name_full 'Inorganic Chemistry'
_journal_page_first 9537
_journal_page_last 9552
_journal_paper_doi 10.1021/ic8011074
_journal_volume 47
_journal_year 2008
_chemical_formula_sum 'C26.5 H30.5 Cl0.5 Cu F12 N4 O6'
_chemical_formula_weight 810.31
_chemical_name_systematic
; 
 catena-(bis(m2-4,4,5,5-Tetramethyl-2-
 (1-butylpyrazole-4-yl)-4,5-dihydro-1H-
 imidazol-3-oxide-1-oxyl)-tetrakis(1,
 1,1,5,5,5-hexafluoropentan-2,4-
 dionato)-di-copper(ii)) chloropentane solvate
;
_space_group_IT_number 2
_symmetry_cell_setting triclinic
_symmetry_space_group_name_Hall '-P 1'
_symmetry_space_group_name_H-M 'P -1'
_atom_sites_solution_hydrogens geom
_atom_sites_solution_primary direct
_atom_sites_solution_secondary difmap
_audit_creation_method SHELXL-97
_cell_angle_alpha 98.771(5)
_cell_angle_beta 111.422(4)
_cell_angle_gamma 97.103(4)
_cell_formula_units_Z 2
_cell_length_a 10.588(3)
_cell_length_b 13.254(4)
_cell_length_c 13.525(4)
_cell_measurement_reflns_used 7125
_cell_measurement_temperature 170(2)
_cell_measurement_theta_max 26.39
_cell_measurement_theta_min 2.38
_cell_volume 1712.7(9)
_computing_cell_refinement 'Bruker SMART'
_computing_data_collection 'Bruker SMART'
_computing_data_reduction 'Bruker SAINT'
_computing_molecular_graphics 'Bruker SHELXTL'
_computing_publication_material 'Bruker SHELXTL'
_computing_structure_refinement 'SHELXL-97 (Sheldrick, 1997)'
_computing_structure_solution 'SHELXS-97 (Sheldrick, 1990)'
_diffrn_ambient_temperature 170(2)
_diffrn_measured_fraction_theta_full 0.987
_diffrn_measured_fraction_theta_max 0.987
_diffrn_measurement_device_type 'CCD area detector'
_diffrn_measurement_method 'phi and omega scans'
_diffrn_radiation_monochromator graphite
_diffrn_radiation_source 'fine-focus sealed tube'
_diffrn_radiation_type MoK\a
_diffrn_radiation_wavelength 0.71073
_diffrn_reflns_av_R_equivalents 0.0291
_diffrn_reflns_av_sigmaI/netI 0.0379
_diffrn_reflns_limit_h_max 13
_diffrn_reflns_limit_h_min -13
_diffrn_reflns_limit_k_max 16
_diffrn_reflns_limit_k_min -16
_diffrn_reflns_limit_l_max 16
_diffrn_reflns_limit_l_min -16
_diffrn_reflns_number 16912
_diffrn_reflns_theta_full 26.39
_diffrn_reflns_theta_max 26.39
_diffrn_reflns_theta_min 2.03
_exptl_absorpt_coefficient_mu 0.786
_exptl_absorpt_correction_type none
_exptl_crystal_colour black
_exptl_crystal_density_diffrn 1.571
_exptl_crystal_density_method 'not measured'
_exptl_crystal_description bulk
_exptl_crystal_F_000 822
_refine_diff_density_max 0.862
_refine_diff_density_min -0.522
_refine_diff_density_rms 0.068
_refine_ls_extinction_coef 0.0000(9)
_refine_ls_extinction_expression Fc^*^=kFc[1+0.001xFc^2^\l^3^/sin(2\q)]^-1/4^
_refine_ls_extinction_method SHELXL
_refine_ls_goodness_of_fit_ref 1.000
_refine_ls_hydrogen_treatment constr
_refine_ls_matrix_type full
_refine_ls_number_parameters 585
_refine_ls_number_reflns 6935
_refine_ls_number_restraints 5
_refine_ls_restrained_S_all 1.001
_refine_ls_R_factor_all 0.0553
_refine_ls_R_factor_gt 0.0479
_refine_ls_shift/su_max 0.691
_refine_ls_shift/su_mean 0.007
_refine_ls_structure_factor_coef Fsqd
_refine_ls_weighting_details 'calc w=1/[\s^2^(Fo^2^)+(0.1017P)^2^+0.7566P] where P=(Fo^2^+2Fc^2^)/3'
_refine_ls_weighting_scheme calc
_refine_ls_wR_factor_gt 0.1413
_refine_ls_wR_factor_ref 0.1485
_reflns_number_gt 6014
_reflns_number_total 6935
_reflns_threshold_expression >2sigma(I)
_cod_data_source_file ic8011074_si_001_61.cif
_cod_data_source_block C5Cl170
_cod_depositor_comments
;
The following automatic conversions were performed:
'_symmetry_cell_setting' value 'Triclinic' changed to 'triclinic'
according to '/home/saulius/struct/CIF-dictionaries/cif_core.dic'
dictionary named 'cif_core.dic' version 2.4.1 from 2010-06-29.

Automatic conversion script
Id: cif_fix_enum 1527 2010-12-29 10:47:43Z saulius 
;
_cod_original_cell_volume 1712.7(10)
_cod_original_formula_sum 'C26.50 H30.50 Cl0.50 Cu F12 N4 O6'
_cod_database_code 4306261

loop_
_symmetry_equiv_pos_as_xyz
'x, y, z'
'-x, -y, -z'

loop_
_atom_site_label
_atom_site_type_symbol
_atom_site_fract_x
_atom_site_fract_y
_atom_site_fract_z
_atom_site_U_iso_or_equiv
_atom_site_adp_type
_atom_site_occupancy
_atom_site_symmetry_multiplicity
_atom_site_calc_flag
_atom_site_refinement_flags
_atom_site_disorder_assembly
_atom_site_disorder_group
Cu1 Cu 0.0000 0.0000 0.0000 0.02641(14) Uani 1 2 d S . .
O1 O 0.13354(17) 0.12832(13) 0.02831(14) 0.0333(4) Uani 1 1 d . . .
C1 C 0.3085(3) 0.2487(2) 0.0203(3) 0.0454(7) Uani 1 1 d . . .
F1 F 0.3652(8) 0.2910(8) 0.1334(8) 0.0560(17) Uani 0.50 1 d P . .
F2 F 0.2216(18) 0.3077(13) -0.0357(18) 0.099(5) Uani 0.50 1 d P . .
F3 F 0.4139(14) 0.2537(15) -0.0075(18) 0.065(4) Uani 0.50 1 d P . .
F1A F 0.3595(16) 0.2865(10) 0.1134(11) 0.135(6) Uani 0.50 1 d P . .
F2A F 0.2261(15) 0.3070(10) -0.0153(17) 0.078(4) Uani 0.50 1 d P . .
F3A F 0.4019(19) 0.2618(17) -0.0238(19) 0.077(5) Uani 0.50 1 d P . .
C2 C 0.2311(3) 0.1360(2) -0.0033(2) 0.0338(6) Uani 1 1 d . . .
C3 C 0.2749(3) 0.0579(2) -0.0548(3) 0.0413(6) Uani 1 1 d . . .
H3A H 0.3501 0.0754 -0.0756 0.050 Uiso 1 1 calc R . .
C4 C 0.2115(3) -0.0452(2) -0.0767(2) 0.0352(6) Uani 1 1 d . . .
C5 C 0.2639(3) -0.1273(2) -0.1366(3) 0.0493(8) Uani 1 1 d . . .
F4 F 0.2643(13) -0.2129(8) -0.1057(10) 0.098(5) Uani 0.50 1 d P . .
F5 F 0.3956(12) -0.0940(13) -0.1182(11) 0.084(4) Uani 0.50 1 d P . .
F6 F 0.1973(16) -0.1477(14) -0.2343(11) 0.151(8) Uani 0.50 1 d P . .
F4A F 0.2997(12) -0.1984(8) -0.0774(9) 0.085(4) Uani 0.50 1 d P . .
F5A F 0.3613(15) -0.0934(12) -0.1668(12) 0.112(6) Uani 0.50 1 d P . .
F6A F 0.1596(14) -0.1779(12) -0.2298(14) 0.102(4) Uani 0.50 1 d P . .
O2 O 0.11332(18) -0.08362(14) -0.05483(15) 0.0334(4) Uani 1 1 d . . .
Cu2 Cu 0.5000 0.5000 0.5000 0.03266(15) Uani 1 2 d S . .
O3 O 0.4874(2) 0.55124(14) 0.36682(16) 0.0358(4) Uani 1 1 d . . .
C6 C 0.5163(4) 0.5637(3) 0.2052(3) 0.0500(8) Uani 1 1 d . . .
F7 F 0.377(2) 0.5502(11) 0.1614(15) 0.105(5) Uani 0.50 1 d P . .
F8 F 0.5645(15) 0.6545(7) 0.2163(10) 0.094(5) Uani 0.50 1 d P . .
F9 F 0.5385(19) 0.5130(13) 0.1334(13) 0.107(6) Uani 0.50 1 d P . .
F7A F 0.6073(14) 0.6545(10) 0.2230(12) 0.086(4) Uani 0.50 1 d P . .
F8A F 0.3951(17) 0.5917(9) 0.1704(13) 0.072(3) Uani 0.50 1 d P . .
F9A F 0.5307(11) 0.4934(11) 0.1232(11) 0.056(2) Uani 0.50 1 d P . .
C7 C 0.5541(3) 0.5244(2) 0.3108(2) 0.0369(6) Uani 1 1 d . . .
C8 C 0.6581(3) 0.4666(2) 0.3339(2) 0.0408(6) Uani 1 1 d . . .
H8A H 0.6993 0.4515 0.2831 0.049 Uiso 1 1 calc R . .
C9 C 0.7033(3) 0.43048(19) 0.4298(2) 0.0337(6) Uani 1 1 d . . .
C10 C 0.8206(3) 0.3694(2) 0.4513(3) 0.0408(7) Uani 1 1 d . . .
F10 F 0.872(3) 0.3643(18) 0.373(2) 0.064(4) Uani 0.50 1 d P . .
F11 F 0.782(3) 0.2745(18) 0.460(3) 0.064(5) Uani 0.50 1 d P . .
F12 F 0.9270(19) 0.4149(16) 0.5454(13) 0.094(5) Uani 0.50 1 d P . .
F10A F 0.9101(17) 0.3997(15) 0.5504(9) 0.068(3) Uani 0.50 1 d P . .
F11A F 0.768(3) 0.2697(16) 0.436(3) 0.064(5) Uani 0.50 1 d P . .
F12A F 0.888(2) 0.3765(17) 0.390(2) 0.067(4) Uani 0.50 1 d P . .
O4 O 0.65863(18) 0.43899(14) 0.50400(15) 0.0340(4) Uani 1 1 d . . .
O01 O 0.08597(18) -0.01861(14) 0.17837(16) 0.0374(4) Uani 1 1 d . . .
N1 N 0.2129(2) -0.02791(16) 0.23103(18) 0.0332(5) Uani 1 1 d . . .
C01 C 0.2499(3) -0.13104(19) 0.2481(2) 0.0369(6) Uani 1 1 d . . .
C02 C 0.2015(4) -0.1584(3) 0.3362(3) 0.0524(8) Uani 1 1 d . . .
H02A H 0.1002 -0.1760 0.3062 0.079 Uiso 1 1 calc R . .
H02B H 0.2340 -0.0986 0.3976 0.079 Uiso 1 1 calc R . .
H02C H 0.2393 -0.2181 0.3610 0.079 Uiso 1 1 calc R . .
C03 C 0.1777(3) -0.2138(2) 0.1438(2) 0.0461(7) Uani 1 1 d . . .
H03A H 0.0778 -0.2268 0.1254 0.069 Uiso 1 1 calc R . .
H03B H 0.2123 -0.2783 0.1541 0.069 Uiso 1 1 calc R . .
H03C H 0.1965 -0.1896 0.0846 0.069 Uiso 1 1 calc R . .
C04 C 0.4095(3) -0.1022(2) 0.2876(2) 0.0361(6) Uani 1 1 d . . .
C05 C 0.4906(4) -0.1549(2) 0.3757(3) 0.0491(7) Uani 1 1 d . . .
H05A H 0.5899 -0.1318 0.3953 0.074 Uiso 1 1 calc R . .
H05B H 0.4655 -0.2306 0.3488 0.074 Uiso 1 1 calc R . .
H05C H 0.4689 -0.1365 0.4398 0.074 Uiso 1 1 calc R . .
C06 C 0.4612(3) -0.1113(2) 0.1961(2) 0.0441(7) Uani 1 1 d . . .
H06A H 0.5623 -0.0919 0.2268 0.066 Uiso 1 1 calc R . .
H06B H 0.4220 -0.0647 0.1483 0.066 Uiso 1 1 calc R . .
H06C H 0.4324 -0.1833 0.1541 0.066 Uiso 1 1 calc R . .
N2 N 0.4338(2) 0.01218(16) 0.33366(18) 0.0340(5) Uani 1 1 d . . .
O02 O 0.5534(2) 0.06585(16) 0.39273(17) 0.0427(5) Uani 1 1 d . . .
C07 C 0.3172(2) 0.05180(19) 0.2913(2) 0.0300(5) Uani 1 1 d . . .
C08 C 0.3085(2) 0.15913(19) 0.3107(2) 0.0293(5) Uani 1 1 d . . .
C09 C 0.4125(3) 0.24487(19) 0.3777(2) 0.0314(5) Uani 1 1 d . . .
H09A H 0.5057 0.2407 0.4179 0.038 Uiso 1 1 calc R . .
N3 N 0.3638(2) 0.33267(16) 0.37747(18) 0.0335(5) Uani 1 1 d . . .
N4 N 0.2278(2) 0.30384(17) 0.30912(18) 0.0355(5) Uani 1 1 d . . .
C041 C 0.1398(3) 0.3813(2) 0.2871(3) 0.0484(7) Uani 1 1 d . . .
H04A H 0.0630 0.3635 0.3105 0.058 Uiso 1 1 calc R . .
H04B H 0.1948 0.4499 0.3324 0.058 Uiso 1 1 calc R . .
C042 C 0.0828(8) 0.3909(5) 0.1777(4) 0.134(3) Uani 1 1 d . . .
H04C H 0.0147 0.3268 0.1331 0.161 Uiso 1 1 calc R . .
H04D H 0.1571 0.3990 0.1499 0.161 Uiso 1 1 calc R . .
C043 C 0.0092(10) 0.4881(7) 0.1668(5) 0.164(4) Uani 1 1 d . . .
H04E H 0.0293 0.5294 0.2402 0.197 Uiso 1 1 calc R . .
H04Y H 0.0463 0.5331 0.1277 0.197 Uiso 1 1 calc R . .
C044 C -0.1190(11) 0.4593(8) 0.1163(9) 0.176(4) Uiso 1 1 d . . .
H04F H -0.1625 0.5205 0.1105 0.265 Uiso 1 1 calc R . .
H04G H -0.1559 0.4156 0.1556 0.265 Uiso 1 1 calc R . .
H04H H -0.1390 0.4194 0.0433 0.265 Uiso 1 1 calc R . .
C010 C 0.1915(3) 0.2017(2) 0.2687(2) 0.0340(6) Uani 1 1 d . . .
H01A H 0.1021 0.1647 0.2200 0.041 Uiso 1 1 calc R . .
Cl1S Cl -0.1540(3) -0.2440(3) 0.4757(3) 0.0860(8) Uani 0.50 1 d PD . 1
C1S C -0.090(3) -0.1109(15) 0.526(2) 0.32(3) Uani 0.50 1 d PD . 1
H1SA H -0.0146 -0.1031 0.5947 0.381 Uiso 0.50 1 d PR . 1
H1SB H -0.1603 -0.0781 0.5386 0.381 Uiso 0.50 1 d PR . 1
C2S C -0.035(4) -0.056(2) 0.456(3) 0.55(7) Uani 0.50 1 d PD . 1
H2SA H -0.1118 -0.0462 0.3955 0.654 Uiso 0.50 1 d PR . 1
H2SB H 0.0170 -0.0987 0.4273 0.654 Uiso 0.50 1 d PR . 1
C3S C 0.0544(9) 0.0480(6) 0.5258(7) 0.0569(18) Uani 0.50 1 d PD . 1
H3SA H 0.1494 0.0420 0.5450 0.068 Uiso 0.50 1 d PR . 1
H3SB H 0.0397 0.0637 0.5920 0.068 Uiso 0.50 1 d PR . 1
C4S C 0.0319(10) 0.1356(8) 0.4695(10) 0.078(3) Uani 0.50 1 d PD . 1
H4SA H -0.0626 0.1442 0.4447 0.093 Uiso 0.50 1 d PR . 1
H4SB H 0.0637 0.1325 0.4113 0.093 Uiso 0.50 1 d PR . 1
C5S C 0.129(2) 0.218(3) 0.575(3) 0.34(3) Uani 0.50 1 d PD . 1
H5SA H 0.1312 0.2861 0.5599 0.510 Uiso 0.50 1 d PR . 1
H5SB H 0.0949 0.2144 0.6317 0.510 Uiso 0.50 1 d PR . 1
H5SC H 0.2204 0.2028 0.5985 0.510 Uiso 0.50 1 d PR . 1

loop_
_atom_site_aniso_label
_atom_site_aniso_U_11
_atom_site_aniso_U_22
_atom_site_aniso_U_33
_atom_site_aniso_U_23
_atom_site_aniso_U_13
_atom_site_aniso_U_12
Cu1 0.0231(2) 0.0240(2) 0.0292(2) -0.00041(16) 0.01026(17) 0.00185(15)
O1 0.0327(9) 0.0302(9) 0.0339(9) -0.0015(7) 0.0148(8) -0.0008(7)
C1 0.0490(16) 0.0350(15) 0.056(2) 0.0036(14) 0.0292(15) -0.0001(13)
F1 0.068(3) 0.048(4) 0.034(3) -0.007(2) 0.015(2) -0.018(3)
F2 0.091(8) 0.064(6) 0.122(7) 0.055(5) 0.009(5) -0.002(5)
F3 0.055(4) 0.036(4) 0.124(11) 0.010(5) 0.063(5) -0.002(3)
F1A 0.212(11) 0.085(6) 0.070(7) -0.045(4) 0.078(6) -0.102(6)
F2A 0.071(6) 0.033(4) 0.156(13) 0.039(5) 0.061(8) 0.023(4)
F3A 0.113(9) 0.048(7) 0.086(5) 0.006(5) 0.072(6) -0.011(5)
C2 0.0328(12) 0.0331(13) 0.0324(13) 0.0057(10) 0.0119(11) 0.0000(10)
C3 0.0408(14) 0.0380(15) 0.0518(17) 0.0057(12) 0.0285(13) 0.0038(11)
C4 0.0345(13) 0.0341(14) 0.0344(13) 0.0052(11) 0.0114(11) 0.0066(10)
C5 0.0522(18) 0.0416(17) 0.059(2) 0.0014(14) 0.0303(16) 0.0115(13)
F4 0.139(8) 0.034(3) 0.168(13) 0.019(5) 0.114(9) 0.014(4)
F5 0.060(3) 0.065(4) 0.144(10) -0.005(6) 0.069(5) 0.015(3)
F6 0.157(14) 0.236(18) 0.046(5) -0.023(8) 0.012(7) 0.137(13)
F4A 0.130(7) 0.081(7) 0.059(3) 0.017(3) 0.033(4) 0.083(6)
F5A 0.159(14) 0.050(4) 0.186(15) -0.005(8) 0.154(13) 0.000(7)
F6A 0.069(4) 0.115(6) 0.083(7) -0.062(5) 0.021(4) 0.008(4)
O2 0.0313(9) 0.0313(9) 0.0347(9) 0.0051(7) 0.0112(8) 0.0036(7)
Cu2 0.0418(3) 0.0271(2) 0.0414(3) 0.00800(18) 0.0276(2) 0.01436(18)
O3 0.0461(10) 0.0272(9) 0.0440(11) 0.0072(8) 0.0278(9) 0.0114(8)
C6 0.073(2) 0.0438(19) 0.0499(18) 0.0151(14) 0.0369(17) 0.0237(15)
F7 0.095(6) 0.157(13) 0.080(6) 0.066(9) 0.028(5) 0.054(9)
F8 0.203(15) 0.030(4) 0.067(5) 0.017(3) 0.069(8) 0.025(5)
F9 0.237(13) 0.071(8) 0.056(6) 0.023(5) 0.085(7) 0.085(8)
F7A 0.084(4) 0.086(7) 0.085(5) 0.049(4) 0.028(3) -0.015(4)
F8A 0.085(6) 0.100(7) 0.065(4) 0.049(5) 0.044(4) 0.057(6)
F9A 0.097(5) 0.038(4) 0.042(3) -0.001(2) 0.038(3) 0.022(3)
C7 0.0474(15) 0.0259(12) 0.0429(15) 0.0041(11) 0.0257(13) 0.0056(11)
C8 0.0504(16) 0.0379(15) 0.0460(16) 0.0055(12) 0.0324(14) 0.0130(12)
C9 0.0376(13) 0.0217(12) 0.0443(15) -0.0036(10) 0.0239(12) 0.0030(10)
C10 0.0409(14) 0.0353(15) 0.0518(18) 0.0024(12) 0.0263(14) 0.0100(11)
F10 0.079(8) 0.071(5) 0.065(5) 0.010(3) 0.048(4) 0.043(5)
F11 0.060(7) 0.056(8) 0.106(13) 0.043(8) 0.052(9) 0.031(6)
F12 0.045(4) 0.081(6) 0.115(10) -0.043(6) 0.010(5) 0.017(3)
F10A 0.051(6) 0.104(9) 0.041(4) -0.002(5) 0.006(3) 0.045(6)
F11A 0.062(5) 0.029(5) 0.109(14) 0.010(5) 0.039(7) 0.021(3)
F12A 0.065(6) 0.087(9) 0.095(11) 0.045(9) 0.067(8) 0.039(5)
O4 0.0396(10) 0.0284(9) 0.0401(10) 0.0022(7) 0.0237(8) 0.0095(7)
O01 0.0299(9) 0.0344(10) 0.0420(11) 0.0015(8) 0.0104(8) 0.0050(7)
N1 0.0345(11) 0.0260(10) 0.0379(12) 0.0032(9) 0.0140(9) 0.0063(8)
C01 0.0494(15) 0.0230(12) 0.0381(14) 0.0055(10) 0.0168(12) 0.0084(10)
C02 0.063(2) 0.0424(17) 0.0529(19) 0.0125(14) 0.0259(16) 0.0023(14)
C03 0.0581(18) 0.0237(13) 0.0459(16) 0.0012(11) 0.0122(14) 0.0040(12)
C04 0.0453(14) 0.0257(13) 0.0355(14) 0.0041(10) 0.0129(12) 0.0123(10)
C05 0.067(2) 0.0403(16) 0.0441(16) 0.0128(13) 0.0191(15) 0.0265(14)
C06 0.0570(17) 0.0364(15) 0.0434(16) 0.0059(12) 0.0230(14) 0.0184(13)
N2 0.0358(11) 0.0265(11) 0.0358(12) 0.0027(9) 0.0100(9) 0.0100(8)
O02 0.0344(10) 0.0388(11) 0.0444(11) -0.0006(9) 0.0062(8) 0.0100(8)
C07 0.0318(12) 0.0257(12) 0.0336(13) 0.0042(10) 0.0144(10) 0.0073(9)
C08 0.0319(12) 0.0251(12) 0.0315(12) 0.0028(9) 0.0139(10) 0.0073(9)
C09 0.0330(12) 0.0258(12) 0.0357(13) 0.0063(10) 0.0136(10) 0.0070(9)
N3 0.0394(11) 0.0265(11) 0.0346(11) 0.0038(9) 0.0150(9) 0.0081(9)
N4 0.0414(12) 0.0309(11) 0.0321(11) 0.0014(9) 0.0119(10) 0.0143(9)
C041 0.0603(18) 0.0438(16) 0.0472(17) 0.0071(13) 0.0226(15) 0.0304(14)
C042 0.201(7) 0.135(5) 0.075(3) 0.031(3) 0.028(4) 0.136(5)
C043 0.211(8) 0.191(8) 0.081(4) 0.032(4) 0.007(5) 0.150(7)
C010 0.0366(13) 0.0297(13) 0.0326(13) -0.0024(10) 0.0120(11) 0.0116(10)
Cl1S 0.0780(17) 0.0923(17) 0.0983(18) 0.0313(15) 0.0365(14) 0.0348(13)
C1S 0.37(5) 0.55(7) 0.22(3) 0.22(4) 0.20(3) 0.35(5)
C2S 0.58(10) 0.92(18) 0.64(13) 0.45(14) 0.58(11) 0.49(13)
C3S 0.056(4) 0.066(4) 0.063(5) 0.023(4) 0.032(4) 0.025(3)
C4S 0.057(5) 0.086(6) 0.110(8) 0.040(6) 0.039(5) 0.042(5)
C5S 0.117(16) 0.35(5) 0.51(7) -0.10(5) 0.14(3) 0.07(2)

loop_
_atom_type_symbol
_atom_type_description
_atom_type_scat_dispersion_real
_atom_type_scat_dispersion_imag
_atom_type_scat_source
C C 0.0033 0.0016 'International Tables Vol C Tables 4.2.6.8 and 6.1.1.4'
H H 0.0000 0.0000 'International Tables Vol C Tables 4.2.6.8 and 6.1.1.4'
N N 0.0061 0.0033 'International Tables Vol C Tables 4.2.6.8 and 6.1.1.4'
O O 0.0106 0.0060 'International Tables Vol C Tables 4.2.6.8 and 6.1.1.4'
F F 0.0171 0.0103 'International Tables Vol C Tables 4.2.6.8 and 6.1.1.4'
Cl Cl 0.1484 0.1585 'International Tables Vol C Tables 4.2.6.8 and 6.1.1.4'
Cu Cu 0.3201 1.2651 'International Tables Vol C Tables 4.2.6.8 and 6.1.1.4'

loop_
_geom_angle_atom_site_label_1
_geom_angle_atom_site_label_2
_geom_angle_atom_site_label_3
_geom_angle
_geom_angle_site_symmetry_1
_geom_angle_site_symmetry_3
_geom_angle_publ_flag
O1 Cu1 O1 180.0 . 2 ?
O1 Cu1 O2 89.14(8) . 2 ?
O1 Cu1 O2 90.86(8) 2 2 ?
O1 Cu1 O2 90.86(8) . . ?
O1 Cu1 O2 89.14(8) 2 . ?
O2 Cu1 O2 180.0 2 . ?
O1 Cu1 O01 85.68(7) . 2 ?
O1 Cu1 O01 94.32(7) 2 2 ?
O2 Cu1 O01 98.68(7) 2 2 ?
O2 Cu1 O01 81.32(7) . 2 ?
O1 Cu1 O01 94.32(7) . . ?
O1 Cu1 O01 85.68(7) 2 . ?
O2 Cu1 O01 81.32(7) 2 . ?
O2 Cu1 O01 98.68(7) . . ?
O01 Cu1 O01 180.0 2 . ?
C2 O1 Cu1 125.15(17) . . ?
F1A C1 F2A 101.9(12) . . ?
F1A C1 F3 102.7(12) . . ?
F2A C1 F3 116.1(13) . . ?
F1A C1 F3A 109.8(12) . . ?
F2A C1 F3A 105.6(13) . . ?
F3 C1 F3A 11(2) . . ?
F1A C1 F2 110.9(12) . . ?
F2A C1 F2 10.3(17) . . ?
F3 C1 F2 108.1(13) . . ?
F3A C1 F2 97.3(13) . . ?
F1A C1 F1 2.8(10) . . ?
F2A C1 F1 102.1(10) . . ?
F3 C1 F1 105.0(10) . . ?
F3A C1 F1 112.2(10) . . ?
F2 C1 F1 111.3(10) . . ?
F1A C1 C2 112.6(7) . . ?
F2A C1 C2 110.9(7) . . ?
F3 C1 C2 111.9(9) . . ?
F3A C1 C2 115.1(9) . . ?
F2 C1 C2 110.3(8) . . ?
F1 C1 C2 110.1(5) . . ?
O1 C2 C3 128.5(2) . . ?
O1 C2 C1 113.2(2) . . ?
C3 C2 C1 118.2(2) . . ?
O1 C2 Cu1 33.95(11) . . ?
C3 C2 Cu1 94.74(17) . . ?
C1 C2 Cu1 146.86(19) . . ?
C2 C3 C4 121.2(3) . . ?
O2 C4 C3 128.9(3) . . ?
O2 C4 C5 112.9(2) . . ?
C3 C4 C5 118.1(3) . . ?
O2 C4 Cu1 34.92(12) . . ?
C3 C4 Cu1 94.41(17) . . ?
C5 C4 Cu1 146.92(19) . . ?
F6 C5 F4 106.9(11) . . ?
F6 C5 F5A 81.6(11) . . ?
F4 C5 F5A 118.7(9) . . ?
F6 C5 F5 108.4(11) . . ?
F4 C5 F5 103.6(9) . . ?
F5A C5 F5 27.5(11) . . ?
F6 C5 F4A 124.1(11) . . ?
F4 C5 F4A 18.6(9) . . ?
F5A C5 F4A 111.0(9) . . ?
F5 C5 F4A 90.2(9) . . ?
F6 C5 F6A 24.5(15) . . ?
F4 C5 F6A 87.6(10) . . ?
F5A C5 F6A 104.2(10) . . ?
F5 C5 F6A 129.0(9) . . ?
F4A C5 F6A 106.1(10) . . ?
F6 C5 C4 112.1(8) . . ?
F4 C5 C4 115.0(6) . . ?
F5A C5 C4 116.8(7) . . ?
F5 C5 C4 110.3(7) . . ?
F4A C5 C4 109.1(6) . . ?
F6A C5 C4 109.1(7) . . ?
F5A F5 C5 73(2) . . ?
F6A F6 C5 91(3) . . ?
F6A F6 F5A 136(4) . . ?
C5 F6 F5A 51.3(7) . . ?
F5 F5A C5 79(2) . . ?
F5 F5A F6 125(3) . . ?
C5 F5A F6 47.1(8) . . ?
F6 F6A C5 65(2) . . ?
C4 O2 Cu1 123.93(17) . . ?
O4 Cu2 O4 180.00(9) 2_666 . ?
O4 Cu2 O3 92.15(8) 2_666 2_666 ?
O4 Cu2 O3 87.85(8) . 2_666 ?
O4 Cu2 O3 87.85(8) 2_666 . ?
O4 Cu2 O3 92.15(8) . . ?
O3 Cu2 O3 180.0 2_666 . ?
O4 Cu2 N3 84.53(8) 2_666 2_666 ?
O4 Cu2 N3 95.47(8) . 2_666 ?
O3 Cu2 N3 86.62(8) 2_666 2_666 ?
O3 Cu2 N3 93.38(8) . 2_666 ?
O4 Cu2 N3 95.48(8) 2_666 . ?
O4 Cu2 N3 84.52(8) . . ?
O3 Cu2 N3 93.38(8) 2_666 . ?
O3 Cu2 N3 86.62(8) . . ?
N3 Cu2 N3 180.0 2_666 . ?
C7 O3 Cu2 123.49(18) . . ?
F9 C6 F8 108.6(10) . . ?
F9 C6 F8A 112.9(11) . . ?
F8 C6 F8A 85.6(9) . . ?
F9 C6 F7 101.7(12) . . ?
F8 C6 F7 108.6(9) . . ?
F8A C6 F7 23.2(10) . . ?
F9 C6 F7A 98.6(10) . . ?
F8 C6 F7A 17.6(12) . . ?
F8A C6 F7A 103.0(9) . . ?
F7 C6 F7A 125.8(8) . . ?
F9 C6 F9A 7.7(13) . . ?
F8 C6 F9A 116.2(8) . . ?
F8A C6 F9A 111.3(9) . . ?
F7 C6 F9A 97.5(9) . . ?
F7A C6 F9A 106.3(8) . . ?
F9 C6 C7 115.9(9) . . ?
F8 C6 C7 114.6(7) . . ?
F8A C6 C7 115.3(6) . . ?
F7 C6 C7 106.3(7) . . ?
F7A C6 C7 108.7(7) . . ?
F9A C6 C7 111.5(7) . . ?
F8A F7 C6 75(4) . . ?
C6 F8 F8A 49.8(6) . . ?
F7 F8A C6 82(3) . . ?
F7 F8A F8 126(4) . . ?
C6 F8A F8 44.6(7) . . ?
O3 C7 C8 128.4(3) . . ?
O3 C7 C6 114.5(3) . . ?
C8 C7 C6 117.1(3) . . ?
O3 C7 Cu2 35.20(13) . . ?
C8 C7 Cu2 93.50(18) . . ?
C6 C7 Cu2 149.3(2) . . ?
C9 C8 C7 121.5(3) . . ?
C9 C8 Cu2 60.28(15) . . ?
C7 C8 Cu2 61.40(16) . . ?
O4 C9 C8 128.6(3) . . ?
O4 C9 C10 112.6(3) . . ?
C8 C9 C10 118.8(2) . . ?
O4 C9 Cu2 34.03(12) . . ?
C8 C9 Cu2 94.62(17) . . ?
C10 C9 Cu2 146.4(2) . . ?
F12A C10 F11 114.6(15) . . ?
F12A C10 F10A 106.8(15) . . ?
F11 C10 F10A 95.4(17) . . ?
F12A C10 F11A 107.0(16) . . ?
F11 C10 F11A 13(3) . . ?
F10A C10 F11A 108.1(18) . . ?
F12A C10 F12 96.6(15) . . ?
F11 C10 F12 106.2(18) . . ?
F10A C10 F12 12.2(18) . . ?
F11A C10 F12 118.5(17) . . ?
F12A C10 F10 10(2) . . ?
F11 C10 F10 108.2(16) . . ?
F10A C10 F10 116.1(14) . . ?
F11A C10 F10 99.3(16) . . ?
F12 C10 F10 106.3(15) . . ?
F12A C10 C9 114.6(11) . . ?
F11 C10 C9 112.4(11) . . ?
F10A C10 C9 111.3(7) . . ?
F11A C10 C9 108.8(12) . . ?
F12 C10 C9 111.0(8) . . ?
F10 C10 C9 112.3(11) . . ?
C9 O4 Cu2 124.77(18) . . ?
N1 O01 Cu1 123.86(16) . . ?
O01 N1 C07 124.6(2) . . ?
O01 N1 C01 121.9(2) . . ?
C07 N1 C01 112.4(2) . . ?
N1 C01 C03 110.8(2) . . ?
N1 C01 C02 106.0(2) . . ?
C03 C01 C02 110.2(2) . . ?
N1 C01 C04 100.2(2) . . ?
C03 C01 C04 115.4(2) . . ?
C02 C01 C04 113.4(2) . . ?
N2 C04 C05 109.3(2) . . ?
N2 C04 C06 105.8(2) . . ?
C05 C04 C06 110.8(2) . . ?
N2 C04 C01 100.5(2) . . ?
C05 C04 C01 115.5(2) . . ?
C06 C04 C01 113.9(2) . . ?
O02 N2 C07 125.1(2) . . ?
O02 N2 C04 122.6(2) . . ?
C07 N2 C04 111.6(2) . . ?
N1 C07 N2 107.9(2) . . ?
N1 C07 C08 126.4(2) . . ?
N2 C07 C08 125.7(2) . . ?
C010 C08 C09 104.3(2) . . ?
C010 C08 C07 127.0(2) . . ?
C09 C08 C07 128.7(2) . . ?
N3 C09 C08 111.2(2) . . ?
C09 N3 N4 105.1(2) . . ?
C09 N3 Cu2 122.99(17) . . ?
N4 N3 Cu2 131.44(15) . . ?
C010 N4 N3 111.9(2) . . ?
C010 N4 C041 127.3(2) . . ?
N3 N4 C041 120.8(2) . . ?
C042 C041 N4 115.6(3) . . ?
C041 C042 C043 111.0(4) . . ?
C044 C043 C042 110.8(9) . . ?
N4 C010 C08 107.5(2) . . ?
C5S Cl1S C4S 67.3(13) 2_556 2_556 ?
C5S Cl1S C1S 72.1(18) 2_556 . ?
C4S Cl1S C1S 24.3(9) 2_556 . ?
C4S C1S C3S 92(3) 2_556 2_556 ?
C4S C1S C2S 80(4) 2_556 . ?
C3S C1S C2S 13.0(14) 2_556 . ?
C4S C1S Cl1S 72.5(17) 2_556 . ?
C3S C1S Cl1S 125.2(18) 2_556 . ?
C2S C1S Cl1S 114.8(17) . . ?
C4S C1S C5S 67(2) 2_556 2_556 ?
C3S C1S C5S 94(2) 2_556 2_556 ?
C2S C1S C5S 84(2) . 2_556 ?
Cl1S C1S C5S 31.0(18) . 2_556 ?
C3S C2S C4S 71(7) 2_556 2_556 ?
C3S C2S C1S 46(5) 2_556 . ?
C4S C2S C1S 27.0(12) 2_556 . ?
C3S C2S C3S 77(4) 2_556 . ?
C4S C2S C3S 109(3) 2_556 . ?
C1S C2S C3S 107(2) . . ?
C3S C2S C2S 64(4) 2_556 2_556 ?
C4S C2S C2S 103(4) 2_556 2_556 ?
C1S C2S C2S 96(3) . 2_556 ?
C3S C2S C2S 13.4(9) . 2_556 ?
C2S C3S C1S 121(6) 2_556 2_556 ?
C2S C3S C4S 95(7) 2_556 . ?
C1S C3S C4S 29.1(12) 2_556 . ?
C2S C3S C3S 88(4) 2_556 2_556 ?
C1S C3S C3S 124.6(14) 2_556 2_556 ?
C4S C3S C3S 115.6(9) . 2_556 ?
C2S C3S C2S 103(4) 2_556 . ?
C1S C3S C2S 115.0(17) 2_556 . ?
C4S C3S C2S 114(2) . . ?
C3S C3S C2S 15.0(10) 2_556 . ?
C1S C4S C3S 59(2) 2_556 . ?
C1S C4S C2S 73(3) 2_556 2_556 ?
C3S C4S C2S 14.6(12) . 2_556 ?
C1S C4S C5S 88(2) 2_556 . ?
C3S C4S C5S 92(2) . . ?
C2S C4S C5S 87(2) 2_556 . ?
C1S C4S Cl1S 83(2) 2_556 2_556 ?
C3S C4S Cl1S 116.7(7) . 2_556 ?
C2S C4S Cl1S 116.0(15) 2_556 2_556 ?
C5S C4S Cl1S 32.8(18) . 2_556 ?
Cl1S C5S C4S 80(2) 2_556 . ?
Cl1S C5S C1S 76.8(19) 2_556 2_556 ?
C4S C5S C1S 25.0(10) . 2_556 ?

loop_
_geom_bond_atom_site_label_1
_geom_bond_atom_site_label_2
_geom_bond_distance
_geom_bond_site_symmetry_2
_geom_bond_publ_flag
Cu1 O1 1.9620(17) . ?
Cu1 O1 1.9620(17) 2 ?
Cu1 O2 1.9865(19) 2 ?
Cu1 O2 1.9865(19) . ?
Cu1 O01 2.311(2) 2 ?
Cu1 O01 2.311(2) . ?
O1 C2 1.253(3) . ?
C1 F1A 1.171(13) . ?
C1 F2A 1.251(13) . ?
C1 F3 1.299(12) . ?
C1 F3A 1.336(17) . ?
C1 F2 1.373(17) . ?
C1 F1 1.413(11) . ?
C1 C2 1.538(4) . ?
C2 C3 1.381(4) . ?
C3 C4 1.382(4) . ?
C4 O2 1.252(3) . ?
C4 C5 1.536(4) . ?
C5 F6 1.216(14) . ?
C5 F4 1.267(10) . ?
C5 F5A 1.296(14) . ?
C5 F5 1.328(13) . ?
C5 F4A 1.330(10) . ?
C5 F6A 1.341(13) . ?
F5 F5A 0.63(2) . ?
F6 F6A 0.56(3) . ?
F6 F5A 1.64(2) . ?
Cu2 O4 1.9392(18) 2_666 ?
Cu2 O4 1.9393(18) . ?
Cu2 O3 1.986(2) 2_666 ?
Cu2 O3 1.986(2) . ?
Cu2 N3 2.467(2) 2_666 ?
Cu2 N3 2.467(2) . ?
O3 C7 1.252(3) . ?
C6 F9 1.206(17) . ?
C6 F8 1.212(10) . ?
C6 F8A 1.317(16) . ?
C6 F7 1.352(19) . ?
C6 F7A 1.375(12) . ?
C6 F9A 1.401(14) . ?
C6 C7 1.528(4) . ?
F7 F8A 0.54(2) . ?
F8 F8A 1.72(2) . ?
C7 C8 1.389(4) . ?
C8 C9 1.390(4) . ?
C9 O4 1.253(3) . ?
C9 C10 1.529(4) . ?
C10 F12A 1.285(15) . ?
C10 F11 1.31(2) . ?
C10 F10A 1.292(12) . ?
C10 F11A 1.32(2) . ?
C10 F12 1.343(16) . ?
C10 F10 1.359(19) . ?
O01 N1 1.303(3) . ?
N1 C07 1.339(3) . ?
N1 C01 1.496(3) . ?
C01 C03 1.520(4) . ?
C01 C02 1.532(4) . ?
C01 C04 1.551(4) . ?
C04 N2 1.500(3) . ?
C04 C05 1.516(4) . ?
C04 C06 1.520(4) . ?
N2 O02 1.270(3) . ?
N2 C07 1.365(3) . ?
C07 C08 1.427(3) . ?
C08 C010 1.390(4) . ?
C08 C09 1.405(3) . ?
C09 N3 1.330(3) . ?
N3 N4 1.363(3) . ?
N4 C010 1.330(3) . ?
N4 C041 1.462(3) . ?
C041 C042 1.412(6) . ?
C042 C043 1.585(7) . ?
C043 C044 1.253(11) . ?
Cl1S C5S 0.92(5) 2_556 ?
Cl1S C4S 1.673(12) 2_556 ?
Cl1S C1S 1.742(19) . ?
C1S C4S 0.72(2) 2_556 ?
C1S C3S 1.27(3) 2_556 ?
C1S C2S 1.51(2) . ?
C1S C5S 1.70(3) 2_556 ?
C2S C3S 0.39(3) 2_556 ?
C2S C4S 1.56(5) 2_556 ?
C2S C3S 1.53(2) . ?
C2S C2S 1.66(4) 2_556 ?
C3S C2S 0.39(3) 2_556 ?
C3S C1S 1.27(3) 2_556 ?
C3S C4S 1.480(11) . ?
C3S C3S 1.487(17) 2_556 ?
C4S C1S 0.72(2) 2_556 ?
C4S C2S 1.56(5) 2_556 ?
C4S C5S 1.568(18) . ?
C4S Cl1S 1.673(12) 2_556 ?
C5S Cl1S 0.92(5) 2_556 ?
C5S C1S 1.70(3) 2_556 ?
